data_2015556
loop_
_publ_author_name
'Ritchie, Lyndsey K.'
'Harrison, William T. A.'

_publ_section_title
;
 Poly[propane-1,3-diyldiammonium tetra-\m-selenito-trizinc dihydrate]
;
_journal_coeditor_code GD3033
_journal_issue 9
_journal_name_full 'Acta Crystallographica Section C'
_journal_page_first m413
_journal_page_last m415
_journal_paper_doi 10.1107/S010827010602508X
_journal_volume 62
_journal_year 2006
_chemical_formula_iupac '(C3 H12 N20 [Zn3 (Se1 O3)4] , 2H2 O'
_chemical_formula_moiety 'C3 H12 N2 2+ , O12 Se4 Zn3 2- , 2H2 O'
_chemical_formula_sum 'C3 H16 N2 O14 Se4 Zn3'
_chemical_formula_weight 816.12
_chemical_name_systematic
;
Propane-1,3-diyldiammonium tetra-\m-selenito-trizinc dihydrate
;
_space_group_IT_number 11
_symmetry_cell_setting monoclinic
_symmetry_space_group_name_Hall '-P 2yb'
_symmetry_space_group_name_H-M 'P 1 21/m 1'
_atom_sites_solution_primary direct
_atom_sites_solution_secondary difmap
_audit_creation_method SHELXL97
_cell_angle_alpha 90.00
_cell_angle_beta 104.6230(10)
_cell_angle_gamma 90.00
_cell_formula_units_Z 2
_cell_length_a 4.9345(3)
_cell_length_b 22.9848(13)
_cell_length_c 8.3987(5)
_cell_measurement_reflns_used 2685
_cell_measurement_temperature 293(2)
_cell_measurement_theta_max 32.51
_cell_measurement_theta_min 3.07
_cell_volume 921.71(9)
_computing_cell_refinement 'SAINT (Bruker, 1999)'
_computing_data_collection 'SMART (Bruker, 1999)'
_computing_data_reduction SAINT
_computing_molecular_graphics 'ORTEP-3 (Farrugia, 1997) and ATOMS (Dowty, 2002)'
_computing_publication_material SHELXL97
_computing_structure_refinement 'SHELXL97 (Sheldrick, 1997)'
_computing_structure_solution 'SHELXS97 (Sheldrick, 1997)'
_diffrn_ambient_temperature 293(2)
_diffrn_measured_fraction_theta_full 0.965
_diffrn_measured_fraction_theta_max 0.930
_diffrn_measurement_device_type 'Bruker SMART1000 CCD area-detector'
_diffrn_measurement_method \w
_diffrn_radiation_monochromator graphite
_diffrn_radiation_source 'fine-focus sealed tube'
_diffrn_radiation_type MoK\a
_diffrn_radiation_wavelength 0.71073
_diffrn_reflns_av_R_equivalents 0.0378
_diffrn_reflns_av_sigmaI/netI 0.0531
_diffrn_reflns_limit_h_max 6
_diffrn_reflns_limit_h_min -7
_diffrn_reflns_limit_k_max 29
_diffrn_reflns_limit_k_min -34
_diffrn_reflns_limit_l_max 12
_diffrn_reflns_limit_l_min -9
_diffrn_reflns_number 7902
_diffrn_reflns_theta_full 25.00
_diffrn_reflns_theta_max 32.65
_diffrn_reflns_theta_min 2.51
_diffrn_standards_decay_% 0
_exptl_absorpt_coefficient_mu 11.839
_exptl_absorpt_correction_T_max 0.494
_exptl_absorpt_correction_T_min 0.175
_exptl_absorpt_correction_type multi-scan
_exptl_absorpt_process_details '(SADABS; Bruker, 1999)'
_exptl_crystal_colour colourless
_exptl_crystal_density_diffrn 2.941
_exptl_crystal_density_method 'not measured'
_exptl_crystal_description block
_exptl_crystal_F_000 772
_exptl_crystal_size_max 0.21
_exptl_crystal_size_mid 0.15
_exptl_crystal_size_min 0.06
_refine_diff_density_max 1.076
_refine_diff_density_min -0.829
_refine_ls_extinction_coef 0.0040(3)
_refine_ls_extinction_expression Fc^*^=kFc[1+0.001xFc^2^\l^3^/sin(2\q)]^-1/4^
_refine_ls_extinction_method 'SHELXL97 (Sheldrick, 1997)'
_refine_ls_goodness_of_fit_ref 0.928
_refine_ls_hydrogen_treatment constr
_refine_ls_matrix_type full
_refine_ls_number_parameters 126
_refine_ls_number_reflns 3219
_refine_ls_number_restraints 0
_refine_ls_restrained_S_all 0.928
_refine_ls_R_factor_all 0.0516
_refine_ls_R_factor_gt 0.0325
_refine_ls_shift/su_max 0.001
_refine_ls_shift/su_mean 0.000
_refine_ls_structure_factor_coef Fsqd
_refine_ls_weighting_details 'calc w = 1/[\s^2^(Fo^2^)+(0.0246P)^2^] where P=(Fo^2^+2Fc^2^)/3'
_refine_ls_weighting_scheme calc
_refine_ls_wR_factor_gt 0.0606
_refine_ls_wR_factor_ref 0.0644
_reflns_number_gt 2404
_reflns_number_total 3219
_reflns_threshold_expression I>2\s(I)
_cod_data_source_file gd3033.cif
_cod_data_source_block I
_cod_original_sg_symbol_H-M 'P 21/m'
_cod_database_code 2015556
_cod_database_fobs_code 2015556

loop_
_symmetry_equiv_pos_as_xyz
'x, y, z'
'-x, y+1/2, -z'
'-x, -y, -z'
'x, -y-1/2, z'

loop_
_atom_site_type_symbol
_atom_site_label
_atom_site_fract_x
_atom_site_fract_y
_atom_site_fract_z
_atom_site_U_iso_or_equiv
_atom_site_adp_type
_atom_site_calc_flag
_atom_site_refinement_flags
_atom_site_occupancy
Zn Zn1 0.5000 0.5000 0.5000 0.01443(11) Uani d S 1
Zn Zn2 0.13449(8) 0.489408(17) 0.81307(4) 0.01677(10) Uani d . 1
Se Se1 0.01254(7) 0.401400(14) 0.50464(4) 0.01495(8) Uani d . 1
Se Se2 0.65495(7) 0.579245(14) 0.84141(4) 0.01457(8) Uani d . 1
O O1 0.0795(5) 0.34728(10) 0.6423(3) 0.0248(6) Uani d . 1
O O2 -0.3157(5) 0.41983(10) 0.5085(3) 0.0226(5) Uani d . 1
O O3 0.2089(5) 0.45788(10) 0.6117(3) 0.0171(5) Uani d . 1
O O4 0.8708(5) 0.57246(10) 1.0305(3) 0.0211(5) Uani d . 1
O O5 0.3453(5) 0.56087(11) 0.8768(3) 0.0236(5) Uani d . 1
O O6 0.7369(5) 0.51810(10) 0.7463(3) 0.0178(5) Uani d . 1
N N1 0.3533(6) 0.64265(13) 1.1687(3) 0.0240(6) Uani d . 1
H H1 0.3219 0.6115 1.1038 0.036 Uiso calc R 1
H H2 0.2447 0.6412 1.2386 0.036 Uiso calc R 1
H H3 0.5323 0.6433 1.2247 0.036 Uiso calc R 1
C C1 0.2884(9) 0.69580(16) 1.0670(5) 0.0316(9) Uani d . 1
H H1A 0.0919 0.6955 1.0084 0.038 Uiso calc R 1
H H1B 0.3981 0.6959 0.9861 0.038 Uiso calc R 1
C C2 0.3503(12) 0.7500 1.1694(6) 0.0290(12) Uani d S 1
H H2A 0.5462 0.7500 1.2290 0.035 Uiso calc SR 1
H H2B 0.2389 0.7500 1.2494 0.035 Uiso calc SR 1
O O7 -0.0285(11) 0.2500 0.4353(6) 0.0576(14) Uani d S 1
H H4 0.0058 0.2814 0.5013 0.069 Uiso d R 1
O O8 0.3811(14) 0.2500 0.2297(7) 0.092(2) Uani d S 1
H H5 0.2490 0.2500 0.2800 0.111 Uiso d SR 1
H H6 0.5740 0.2500 0.2953 0.111 Uiso d SR 1

loop_
_atom_site_aniso_label
_atom_site_aniso_U_11
_atom_site_aniso_U_22
_atom_site_aniso_U_33
_atom_site_aniso_U_12
_atom_site_aniso_U_13
_atom_site_aniso_U_23
Zn1 0.0146(3) 0.0160(3) 0.0128(2) -0.0005(2) 0.00366(17) -0.00143(19)
Zn2 0.0168(2) 0.0197(2) 0.01422(18) 0.00056(14) 0.00467(13) -0.00078(14)
Se1 0.01639(17) 0.01547(16) 0.01322(14) 0.00075(12) 0.00417(11) -0.00126(12)
Se2 0.01591(17) 0.01570(16) 0.01243(14) -0.00070(12) 0.00418(11) -0.00056(11)
O1 0.0292(15) 0.0153(12) 0.0274(13) 0.0008(10) 0.0024(10) 0.0066(10)
O2 0.0143(12) 0.0179(12) 0.0364(14) 0.0023(9) 0.0079(10) 0.0009(10)
O3 0.0189(12) 0.0193(12) 0.0146(11) -0.0045(9) 0.0070(8) -0.0044(9)
O4 0.0219(13) 0.0262(13) 0.0139(11) -0.0055(10) 0.0020(9) 0.0013(9)
O5 0.0186(13) 0.0258(13) 0.0295(13) -0.0039(10) 0.0119(10) -0.0088(11)
O6 0.0163(12) 0.0233(12) 0.0132(10) 0.0026(9) 0.0024(8) -0.0056(9)
N1 0.0259(17) 0.0238(16) 0.0208(14) -0.0047(12) 0.0034(12) -0.0008(12)
C1 0.040(2) 0.025(2) 0.026(2) 0.0006(16) 0.0015(16) 0.0025(15)
C2 0.037(3) 0.024(3) 0.023(3) 0.000 0.002(2) 0.000
O7 0.099(4) 0.027(2) 0.044(3) 0.000 0.013(3) 0.000
O8 0.082(5) 0.144(7) 0.056(4) 0.000 0.027(3) 0.000

loop_
_atom_type_symbol
_atom_type_description
_atom_type_scat_dispersion_real
_atom_type_scat_dispersion_imag
_atom_type_scat_source
C C 0.0033 0.0016 'International Tables Vol C Tables 4.2.6.8 and 6.1.1.4'
H H 0.0000 0.0000 'International Tables Vol C Tables 4.2.6.8 and 6.1.1.4'
N N 0.0061 0.0033 'International Tables Vol C Tables 4.2.6.8 and 6.1.1.4'
O O 0.0106 0.0060 'International Tables Vol C Tables 4.2.6.8 and 6.1.1.4'
Zn Zn 0.2839 1.4301 'International Tables Vol C Tables 4.2.6.8 and 6.1.1.4'
Se Se -0.0929 2.2259 'International Tables Vol C Tables 4.2.6.8 and 6.1.1.4'

loop_
_geom_angle_atom_site_label_1
_geom_angle_atom_site_label_2
_geom_angle_atom_site_label_3
_geom_angle_site_symmetry_1
_geom_angle_site_symmetry_3
_geom_angle
_geom_angle_publ_flag
O2 Zn1 O2 3_566 1_655 180.0 ?
O2 Zn1 O3 3_566 . 94.65(9) ?
O2 Zn1 O3 1_655 . 85.35(9) ?
O2 Zn1 O3 3_566 3_666 85.35(9) ?
O2 Zn1 O3 1_655 3_666 94.65(9) ?
O3 Zn1 O3 . 3_666 180.0 ?
O2 Zn1 O6 3_566 . 89.32(9) ?
O2 Zn1 O6 1_655 . 90.68(9) ?
O3 Zn1 O6 . . 85.85(8) ?
O3 Zn1 O6 3_666 . 94.15(8) ?
O2 Zn1 O6 3_566 3_666 90.68(9) ?
O2 Zn1 O6 1_655 3_666 89.32(9) ?
O3 Zn1 O6 . 3_666 94.15(8) ?
O3 Zn1 O6 3_666 3_666 85.85(8) ?
O6 Zn1 O6 . 3_666 180.0 ?
O4 Zn2 O5 3_667 . 122.01(10) ?
O4 Zn2 O3 3_667 . 110.55(10) ?
O5 Zn2 O3 . . 110.25(10) ?
O4 Zn2 O6 3_667 1_455 104.50(10) ?
O5 Zn2 O6 . 1_455 102.48(10) ?
O3 Zn2 O6 . 1_455 105.24(9) ?
O1 Se1 O2 . . 101.36(13) ?
O1 Se1 O3 . . 102.22(11) ?
O2 Se1 O3 . . 102.52(11) ?
O4 Se2 O5 . . 101.35(12) ?
O4 Se2 O6 . . 101.33(11) ?
O5 Se2 O6 . . 102.01(11) ?
Se1 O2 Zn1 . 1_455 130.32(13) y
Se1 O3 Zn2 . . 121.61(12) y
Se1 O3 Zn1 . . 117.55(11) y
Zn2 O3 Zn1 . . 120.34(11) y
Se2 O4 Zn2 . 3_667 126.44(13) y
Se2 O5 Zn2 . . 127.57(14) y
Se2 O6 Zn2 . 1_655 117.85(11) y
Se2 O6 Zn1 . . 118.24(11) y
Zn2 O6 Zn1 1_655 . 117.48(11) y
C1 N1 H1 . . 109.5 ?
C1 N1 H2 . . 109.5 ?
H1 N1 H2 . . 109.5 ?
C1 N1 H3 . . 109.5 ?
H1 N1 H3 . . 109.5 ?
H2 N1 H3 . . 109.5 ?
N1 C1 C2 . . 111.8(3) ?
N1 C1 H1A . . 109.2 ?
C2 C1 H1A . . 109.2 ?
N1 C1 H1B . . 109.2 ?
C2 C1 H1B . . 109.2 ?
H1A C1 H1B . . 107.9 ?
C1 C2 C1 . 4_575 112.2(4) ?
C1 C2 H2A . . 109.2 ?
C1 C2 H2A 4_575 . 109.2 ?
C1 C2 H2B . . 109.2 ?
C1 C2 H2B 4_575 . 109.2 ?
H2A C2 H2B . . 107.9 ?
H5 O8 H6 . . 118.4 ?

loop_
_geom_bond_atom_site_label_1
_geom_bond_atom_site_label_2
_geom_bond_site_symmetry_2
_geom_bond_distance
_geom_bond_publ_flag
Zn1 O2 3_566 2.048(2) ?
Zn1 O2 1_655 2.048(2) y
Zn1 O3 . 2.136(2) y
Zn1 O3 3_666 2.136(2) ?
Zn1 O6 . 2.144(2) y
Zn1 O6 3_666 2.144(2) ?
Zn2 O4 3_667 1.941(2) y
Zn2 O5 . 1.946(2) y
Zn2 O3 . 1.958(2) y
Zn2 O6 1_455 2.011(2) y
Se1 O1 . 1.674(2) y
Se1 O2 . 1.682(2) y
Se1 O3 . 1.730(2) y
Se2 O4 . 1.681(2) y
Se2 O5 . 1.682(2) y
Se2 O6 . 1.715(2) y
N1 C1 . 1.479(4) ?
N1 H1 . 0.8900 ?
N1 H2 . 0.8900 ?
N1 H3 . 0.8900 ?
C1 C2 . 1.501(4) ?
C1 H1A . 0.9700 ?
C1 H1B . 0.9700 ?
C2 C1 4_575 1.501(4) ?
C2 H2A . 0.9700 ?
C2 H2B . 0.9700 ?
O7 H4 . 0.90 ?
O8 H5 . 0.86 ?
O8 H6 . 0.97 ?

loop_
_geom_hbond_atom_site_label_D
_geom_hbond_atom_site_label_H
_geom_hbond_atom_site_label_A
_geom_hbond_site_symmetry_A
_geom_hbond_distance_DH
_geom_hbond_distance_HA
_geom_hbond_distance_DA
_geom_hbond_angle_DHA
N1 H1 O5 . 0.89 2.26 3.081(4) 153
N1 H1 O4 1_455 0.89 2.33 2.868(4) 119
N1 H2 O1 3_567 0.89 2.11 2.974(4) 165
N1 H3 O1 3_667 0.89 1.97 2.857(4) 174
O7 H4 O1 . 0.90 1.90 2.800(4) 180
O8 H5 O7 . 0.86 2.12 2.972(9) 172
O8 H6 O7 1_655 0.97 2.02 2.988(8) 179

loop_
_geom_torsion_atom_site_label_1
_geom_torsion_atom_site_label_2
_geom_torsion_atom_site_label_3
_geom_torsion_atom_site_label_4
_geom_torsion_site_symmetry_1
_geom_torsion_site_symmetry_4
_geom_torsion
O1 Se1 O2 Zn1 . 1_455 140.13(17)
O3 Se1 O2 Zn1 . 1_455 34.7(2)
O1 Se1 O3 Zn2 . . -62.42(16)
O2 Se1 O3 Zn2 . . 42.33(16)
O1 Se1 O3 Zn1 . . 125.66(14)
O2 Se1 O3 Zn1 . . -129.59(13)
O4 Zn2 O3 Se1 3_667 . 52.67(16)
O5 Zn2 O3 Se1 . . -169.45(13)
O6 Zn2 O3 Se1 1_455 . -59.62(15)
O4 Zn2 O3 Zn1 3_667 . -135.62(12)
O5 Zn2 O3 Zn1 . . 2.26(15)
O6 Zn2 O3 Zn1 1_455 . 112.09(12)
O2 Zn1 O3 Se1 3_566 . 119.42(13)
O2 Zn1 O3 Se1 1_655 . -60.58(13)
O6 Zn1 O3 Se1 . . -151.60(13)
O6 Zn1 O3 Se1 3_666 . 28.40(13)
O2 Zn1 O3 Zn2 3_566 . -52.61(13)
O2 Zn1 O3 Zn2 1_655 . 127.39(13)
O6 Zn1 O3 Zn2 . . 36.37(12)
O6 Zn1 O3 Zn2 3_666 . -143.63(12)
O5 Se2 O4 Zn2 . 3_667 41.76(19)
O6 Se2 O4 Zn2 . 3_667 -63.11(19)
O4 Se2 O5 Zn2 . . -107.11(17)
O6 Se2 O5 Zn2 . . -2.78(19)
O4 Zn2 O5 Se2 3_667 . 102.74(18)
O3 Zn2 O5 Se2 . . -29.5(2)
O6 Zn2 O5 Se2 1_455 . -141.11(16)
O4 Se2 O6 Zn2 . 1_655 -33.08(16)
O5 Se2 O6 Zn2 . 1_655 -137.43(14)
O4 Se2 O6 Zn1 . . 175.73(13)
O5 Se2 O6 Zn1 . . 71.38(15)
O2 Zn1 O6 Se2 3_566 . 8.82(14)
O2 Zn1 O6 Se2 1_655 . -171.18(14)
O3 Zn1 O6 Se2 . . -85.90(14)
O3 Zn1 O6 Se2 3_666 . 94.10(14)
O2 Zn1 O6 Zn2 3_566 1_655 -142.49(13)
O2 Zn1 O6 Zn2 1_655 1_655 37.51(13)
O3 Zn1 O6 Zn2 . 1_655 122.80(13)
O3 Zn1 O6 Zn2 3_666 1_655 -57.20(13)
N1 C1 C2 C1 . 4_575 179.3(3)
